data_7218455
loop_
_publ_author_name
'Coles, S. J.'
'Ellis, A. L.'
'Leung, K.'
'Sarson, J.'
'Threlfall, T. L.'
'Tizzard, G. J.'

_publ_section_title
;
 Relationships between the racemic structures of substituted mandelic
 acids containing 8- and 10-membered hydrogen bonded dimer rings
;
_journal_issue 47
_journal_name_full CrystEngComm
_journal_page_first 10816
_journal_paper_doi 10.1039/C4CE01832J
_journal_volume 16
_journal_year 2014
_chemical_formula_moiety 'C9 H10 O3'
_chemical_formula_sum 'C9 H10 O3'
_chemical_formula_weight 166.17
_chemical_name_systematic
;
 ?
;
_space_group_IT_number 2
_symmetry_cell_setting triclinic
_symmetry_space_group_name_Hall '-P 1'
_symmetry_space_group_name_H-M 'P -1'
_atom_sites_solution_hydrogens geom
_atom_sites_solution_primary direct
_atom_sites_solution_secondary difmap
_audit_creation_method SHELXL-97
_cell_angle_alpha 73.230(5)
_cell_angle_beta 81.067(5)
_cell_angle_gamma 77.849(5)
_cell_formula_units_Z 4
_cell_length_a 8.833(5)
_cell_length_b 9.263(5)
_cell_length_c 10.750(5)
_cell_measurement_reflns_used 9819
_cell_measurement_temperature 120(2)
_cell_measurement_theta_max 27.48
_cell_measurement_theta_min 2.91
_cell_volume 819.1(7)
_computing_structure_refinement 'SHELXL-97 (Sheldrick, 2008)'
_diffrn_ambient_temperature 120(2)
_diffrn_detector_area_resol_mean 9.091
_diffrn_measured_fraction_theta_full 0.998
_diffrn_measured_fraction_theta_max 0.998
_diffrn_measurement_device_type 'Bruker-Nonius Roper CCD camera on \k-goniostat'
_diffrn_measurement_method '\f & \w scans'
_diffrn_radiation_monochromator graphite
_diffrn_radiation_source 'Bruker-Nonius FR591 rotating anode'
_diffrn_radiation_type MoK\a
_diffrn_radiation_wavelength 0.71073
_diffrn_reflns_av_R_equivalents 0.0492
_diffrn_reflns_av_sigmaI/netI 0.0459
_diffrn_reflns_limit_h_max 11
_diffrn_reflns_limit_h_min -11
_diffrn_reflns_limit_k_max 12
_diffrn_reflns_limit_k_min -12
_diffrn_reflns_limit_l_max 13
_diffrn_reflns_limit_l_min -13
_diffrn_reflns_number 16751
_diffrn_reflns_theta_full 27.50
_diffrn_reflns_theta_max 27.50
_diffrn_reflns_theta_min 3.02
_exptl_absorpt_coefficient_mu 0.101
_exptl_absorpt_correction_T_max 0.9890
_exptl_absorpt_correction_T_min 0.9800
_exptl_absorpt_correction_type multi-scan
_exptl_absorpt_process_details 'SADABS 2007/2 (Sheldrick, G.M., 2007)'
_exptl_crystal_colour light_yellow
_exptl_crystal_density_diffrn 1.348
_exptl_crystal_density_method 'not measured'
_exptl_crystal_description Block
_exptl_crystal_F_000 352
_exptl_crystal_size_max 0.20
_exptl_crystal_size_mid 0.16
_exptl_crystal_size_min 0.11
_refine_diff_density_max 0.236
_refine_diff_density_min -0.230
_refine_diff_density_rms 0.054
_refine_ls_extinction_coef 0.035(5)
_refine_ls_extinction_expression Fc^*^=kFc[1+0.001xFc^2^\l^3^/sin(2\q)]^-1/4^
_refine_ls_extinction_method SHELXL
_refine_ls_goodness_of_fit_ref 1.052
_refine_ls_hydrogen_treatment constr
_refine_ls_matrix_type full
_refine_ls_number_parameters 224
_refine_ls_number_reflns 3744
_refine_ls_number_restraints 0
_refine_ls_restrained_S_all 1.052
_refine_ls_R_factor_all 0.0653
_refine_ls_R_factor_gt 0.0443
_refine_ls_shift/su_max 0.000
_refine_ls_shift/su_mean 0.000
_refine_ls_structure_factor_coef Fsqd
_refine_ls_weighting_details 'calc w=1/[\s^2^(Fo^2^)+(0.0567P)^2^+0.1844P] where P=(Fo^2^+2Fc^2^)/3'
_refine_ls_weighting_scheme calc
_refine_ls_wR_factor_gt 0.1082
_refine_ls_wR_factor_ref 0.1212
_reflns_number_gt 2824
_reflns_number_total 3744
_reflns_threshold_expression >2\s(I)
_cod_data_source_file c4ce01832j2.cif
_cod_data_source_block race2methylma-RS-2MeMA
_cod_depositor_comments
;
The following automatic conversions were performed:

'_symmetry_cell_setting' value 'Triclinic' changed to 'triclinic'
according to
/usr/data/users/saulius/crontab/automatic-downloads/rss-feeds/RSC/lib/dictionaries/cif_core.dic
dictionary named 'cif_core.dic' version 2.4.2 from
2011-04-26.

'_exptl_absorpt_correction_type' value 'Multi-scan'
changed to 'multi-scan' according to
/usr/data/users/saulius/crontab/automatic-downloads/rss-feeds/RSC/lib/dictionaries/cif_core.dic
dictionary named 'cif_core.dic' version 2.4.2 from 2011-04-26.

Automatic conversion script
Id: cif_fix_values 2827 2014-09-09 07:05:25Z andrius 

 Adding full bibliography for 7218452--7218470.cif.
;
_cod_original_sg_symbol_Hall -P1
_cod_original_sg_symbol_H-M P-1
_cod_database_code 7218455

loop_
_symmetry_equiv_pos_as_xyz
'x, y, z'
'-x, -y, -z'

loop_
_atom_site_label
_atom_site_type_symbol
_atom_site_fract_x
_atom_site_fract_y
_atom_site_fract_z
_atom_site_U_iso_or_equiv
_atom_site_adp_type
_atom_site_occupancy
_atom_site_symmetry_multiplicity
_atom_site_calc_flag
_atom_site_refinement_flags
O3 O 1.54756(15) 0.33106(13) 1.43727(11) 0.0342(3) Uani 1 1 d .
H2 H 1.5546 0.3641 1.5008 0.051 Uiso 1 1 calc R
O5 O 1.48538(12) 0.19447(12) 0.95724(10) 0.0264(3) Uani 1 1 d .
O6 O 1.29689(12) 0.05204(12) 1.02405(11) 0.0265(3) Uani 1 1 d .
H9 H 1.3728 -0.0206 1.0292 0.040 Uiso 1 1 calc R
O2 O 1.41897(13) 0.56876(12) 1.36165(10) 0.0272(3) Uani 1 1 d .
O4 O 1.27431(13) 0.45769(12) 0.92207(10) 0.0245(3) Uani 1 1 d .
H7 H 1.2983 0.4751 0.9883 0.037 Uiso 1 1 calc R
O1 O 1.38739(12) 0.51210(12) 1.13344(9) 0.0235(3) Uani 1 1 d .
H1 H 1.4472 0.5767 1.1127 0.035 Uiso 1 1 calc R
C12 C 0.91805(18) 0.23849(17) 0.77800(14) 0.0230(3) Uani 1 1 d .
H12 H 0.8244 0.1979 0.7958 0.028 Uiso 1 1 calc R
C7 C 1.33084(18) 0.27606(17) 1.27647(13) 0.0222(3) Uani 1 1 d .
C15 C 1.18999(18) 0.35647(18) 0.72295(14) 0.0250(4) Uani 1 1 d .
H15 H 1.2837 0.3970 0.7040 0.030 Uiso 1 1 calc R
C11 C 0.98897(17) 0.24930(16) 0.88183(14) 0.0201(3) Uani 1 1 d .
C9 C 1.46858(17) 0.43972(18) 1.35091(14) 0.0228(3) Uani 1 1 d .
C6 C 1.17238(18) 0.33879(18) 1.28072(14) 0.0238(3) Uani 1 1 d .
H6 H 1.1409 0.4469 1.2592 0.029 Uiso 1 1 calc R
C16 C 1.12689(17) 0.30946(16) 0.85247(13) 0.0199(3) Uani 1 1 d .
C17 C 1.21567(17) 0.31897(17) 0.95941(14) 0.0212(3) Uani 1 1 d .
H17 H 1.1445 0.3140 1.0419 0.025 Uiso 1 1 calc R
C14 C 1.11737(19) 0.34467(19) 0.62185(15) 0.0273(4) Uani 1 1 d .
H14 H 1.1610 0.3770 0.5340 0.033 Uiso 1 1 calc R
C13 C 0.98138(19) 0.28568(18) 0.64969(15) 0.0262(4) Uani 1 1 d .
H13 H 0.9310 0.2774 0.5808 0.031 Uiso 1 1 calc R
C2 C 1.3790(2) 0.11646(18) 1.31036(14) 0.0277(4) Uani 1 1 d .
C8 C 1.44621(18) 0.38630(17) 1.23458(14) 0.0228(3) Uani 1 1 d .
H8 H 1.5484 0.3330 1.2013 0.027 Uiso 1 1 calc R
C3 C 1.2630(2) 0.02571(19) 1.34600(15) 0.0332(4) Uani 1 1 d .
H3 H 1.2929 -0.0826 1.3696 0.040 Uiso 1 1 calc R
C10 C 0.91514(18) 0.19787(18) 1.02018(14) 0.0260(4) Uani 1 1 d .
H10A H 0.8132 0.1727 1.0188 0.039 Uiso 1 1 calc R
H10B H 0.9022 0.2804 1.0630 0.039 Uiso 1 1 calc R
H10C H 0.9822 0.1071 1.0684 0.039 Uiso 1 1 calc R
C5 C 1.0604(2) 0.24556(19) 1.31597(14) 0.0282(4) Uani 1 1 d .
H5 H 0.9530 0.2893 1.3181 0.034 Uiso 1 1 calc R
C4 C 1.1067(2) 0.0882(2) 1.34803(15) 0.0324(4) Uani 1 1 d .
H4 H 1.0309 0.0233 1.3714 0.039 Uiso 1 1 calc R
C1 C 1.5479(2) 0.0419(2) 1.30827(17) 0.0371(4) Uani 1 1 d .
H1A H 1.5560 -0.0694 1.3281 0.056 Uiso 1 1 calc R
H1B H 1.5963 0.0669 1.3738 0.056 Uiso 1 1 calc R
H1C H 1.6015 0.0798 1.2215 0.056 Uiso 1 1 calc R
C18 C 1.34755(18) 0.18266(17) 0.98053(13) 0.0210(3) Uani 1 1 d .

loop_
_atom_site_aniso_label
_atom_site_aniso_U_11
_atom_site_aniso_U_22
_atom_site_aniso_U_33
_atom_site_aniso_U_23
_atom_site_aniso_U_13
_atom_site_aniso_U_12
O3 0.0525(8) 0.0255(6) 0.0289(6) -0.0092(5) -0.0214(5) -0.0007(5)
O5 0.0230(6) 0.0228(6) 0.0334(6) -0.0026(5) -0.0071(4) -0.0079(5)
O6 0.0247(6) 0.0200(6) 0.0337(6) -0.0017(5) -0.0054(5) -0.0077(4)
O2 0.0320(6) 0.0254(6) 0.0278(6) -0.0095(5) -0.0108(5) -0.0038(5)
O4 0.0319(6) 0.0212(6) 0.0251(6) -0.0076(4) -0.0079(4) -0.0094(5)
O1 0.0294(6) 0.0226(6) 0.0202(5) -0.0024(4) -0.0051(4) -0.0108(5)
C12 0.0240(8) 0.0199(8) 0.0277(8) -0.0073(6) -0.0061(6) -0.0059(6)
C7 0.0323(9) 0.0239(8) 0.0142(7) -0.0069(6) -0.0042(6) -0.0093(7)
C15 0.0245(8) 0.0295(9) 0.0230(8) -0.0074(6) -0.0017(6) -0.0088(7)
C11 0.0235(8) 0.0160(7) 0.0219(7) -0.0055(6) -0.0038(6) -0.0042(6)
C9 0.0227(8) 0.0254(8) 0.0220(7) -0.0048(6) -0.0042(6) -0.0087(6)
C6 0.0321(9) 0.0247(8) 0.0180(7) -0.0081(6) -0.0018(6) -0.0096(7)
C16 0.0220(8) 0.0183(7) 0.0209(7) -0.0070(6) -0.0050(6) -0.0019(6)
C17 0.0240(8) 0.0214(8) 0.0204(7) -0.0063(6) -0.0027(6) -0.0076(6)
C14 0.0315(9) 0.0315(9) 0.0199(7) -0.0075(6) -0.0021(6) -0.0074(7)
C13 0.0326(9) 0.0253(8) 0.0239(8) -0.0084(6) -0.0097(6) -0.0049(7)
C2 0.0417(10) 0.0246(8) 0.0186(7) -0.0066(6) -0.0060(6) -0.0065(7)
C8 0.0271(8) 0.0219(8) 0.0204(7) -0.0054(6) -0.0048(6) -0.0053(6)
C3 0.0562(12) 0.0218(8) 0.0248(8) -0.0039(6) -0.0059(7) -0.0158(8)
C10 0.0278(8) 0.0272(8) 0.0258(8) -0.0079(6) -0.0009(6) -0.0108(7)
C5 0.0336(9) 0.0354(9) 0.0208(8) -0.0111(7) 0.0005(6) -0.0146(7)
C4 0.0473(11) 0.0327(9) 0.0225(8) -0.0071(7) 0.0014(7) -0.0227(8)
C1 0.0450(11) 0.0287(9) 0.0372(10) -0.0095(7) -0.0105(8) -0.0001(8)
C18 0.0270(8) 0.0228(8) 0.0159(7) -0.0039(6) -0.0061(6) -0.0090(6)

loop_
_atom_type_symbol
_atom_type_description
_atom_type_scat_dispersion_real
_atom_type_scat_dispersion_imag
_atom_type_scat_source
C C 0.0033 0.0016 'International Tables Vol C Tables 4.2.6.8 and 6.1.1.4'
H H 0.0000 0.0000 'International Tables Vol C Tables 4.2.6.8 and 6.1.1.4'
O O 0.0106 0.0060 'International Tables Vol C Tables 4.2.6.8 and 6.1.1.4'

loop_
_geom_angle_atom_site_label_1
_geom_angle_atom_site_label_2
_geom_angle_atom_site_label_3
_geom_angle
C9 O3 H2 109.5
C18 O6 H9 109.5
C17 O4 H7 109.5
C8 O1 H1 109.5
C13 C12 C11 121.47(14)
C13 C12 H12 119.3
C11 C12 H12 119.3
C6 C7 C2 120.14(14)
C6 C7 C8 117.66(14)
C2 C7 C8 122.20(15)
C14 C15 C16 120.72(15)
C14 C15 H15 119.6
C16 C15 H15 119.6
C12 C11 C16 117.92(13)
C12 C11 C10 119.73(13)
C16 C11 C10 122.35(13)
O2 C9 O3 124.16(14)
O2 C9 C8 123.39(13)
O3 C9 C8 112.44(13)
C5 C6 C7 120.94(15)
C5 C6 H6 119.5
C7 C6 H6 119.5
C15 C16 C11 120.22(13)
C15 C16 C17 118.22(13)
C11 C16 C17 121.51(12)
O4 C17 C18 110.67(12)
O4 C17 C16 110.11(11)
C18 C17 C16 107.65(12)
O4 C17 H17 109.5
C18 C17 H17 109.5
C16 C17 H17 109.5
C13 C14 C15 119.52(14)
C13 C14 H14 120.2
C15 C14 H14 120.2
C14 C13 C12 120.14(14)
C14 C13 H13 119.9
C12 C13 H13 119.9
C3 C2 C7 117.43(16)
C3 C2 C1 119.91(15)
C7 C2 C1 122.66(15)
O1 C8 C7 108.45(12)
O1 C8 C9 110.66(13)
C7 C8 C9 109.67(12)
O1 C8 H8 109.3
C7 C8 H8 109.3
C9 C8 H8 109.3
C4 C3 C2 122.23(16)
C4 C3 H3 118.9
C2 C3 H3 118.9
C11 C10 H10A 109.5
C11 C10 H10B 109.5
H10A C10 H10B 109.5
C11 C10 H10C 109.5
H10A C10 H10C 109.5
H10B C10 H10C 109.5
C4 C5 C6 119.38(16)
C4 C5 H5 120.3
C6 C5 H5 120.3
C3 C4 C5 119.86(15)
C3 C4 H4 120.1
C5 C4 H4 120.1
C2 C1 H1A 109.5
C2 C1 H1B 109.5
H1A C1 H1B 109.5
C2 C1 H1C 109.5
H1A C1 H1C 109.5
H1B C1 H1C 109.5
O5 C18 O6 124.34(14)
O5 C18 C17 123.37(13)
O6 C18 C17 112.29(13)

loop_
_geom_bond_atom_site_label_1
_geom_bond_atom_site_label_2
_geom_bond_distance
O3 C9 1.3145(19)
O3 H2 0.8400
O5 C18 1.2258(19)
O6 C18 1.3112(19)
O6 H9 0.8400
O2 C9 1.2155(19)
O4 C17 1.4137(19)
O4 H7 0.8400
O1 C8 1.4139(18)
O1 H1 0.8400
C12 C13 1.386(2)
C12 C11 1.399(2)
C12 H12 0.9500
C7 C6 1.397(2)
C7 C2 1.404(2)
C7 C8 1.521(2)
C15 C14 1.385(2)
C15 C16 1.397(2)
C15 H15 0.9500
C11 C16 1.400(2)
C11 C10 1.512(2)
C9 C8 1.524(2)
C6 C5 1.386(2)
C6 H6 0.9500
C16 C17 1.520(2)
C17 C18 1.517(2)
C17 H17 1.0000
C14 C13 1.379(2)
C14 H14 0.9500
C13 H13 0.9500
C2 C3 1.399(2)
C2 C1 1.506(3)
C8 H8 1.0000
C3 C4 1.380(3)
C3 H3 0.9500
C10 H10A 0.9800
C10 H10B 0.9800
C10 H10C 0.9800
C5 C4 1.383(3)
C5 H5 0.9500
C4 H4 0.9500
C1 H1A 0.9800
C1 H1B 0.9800
C1 H1C 0.9800

loop_
_geom_hbond_atom_site_label_D
_geom_hbond_atom_site_label_H
_geom_hbond_atom_site_label_A
_geom_hbond_distance_DH
_geom_hbond_distance_HA
_geom_hbond_distance_DA
_geom_hbond_angle_DHA
_geom_hbond_site_symmetry_A
O3 H2 O2 0.84 1.82 2.6631(18) 176.9 2_868
O6 H9 O5 0.84 1.80 2.6381(18) 171.4 2_857
O4 H7 O1 0.84 1.99 2.8271(18) 171.6 .
O1 H1 O5 0.84 2.21 3.003(2) 157.2 2_867
O1 H1 O4 0.84 2.40 3.011(2) 130.4 2_867
